data_4084961
loop_
_publ_author_name
'Curless, Liam D.'
'Ingleson, Michael J.'

_publ_section_title
;
 B(C6F5)3-Catalyzed Synthesis of Benzofused-Siloles
;
_journal_issue 24
_journal_name_full Organometallics
_journal_page_first 7241
_journal_paper_doi 10.1021/om501033p
_journal_volume 33
_journal_year 2014
_chemical_formula_moiety 'C21 H18 Si'
_chemical_formula_sum 'C21 H18 Si'
_chemical_formula_weight 298.46
_chemical_name_systematic 1,1-diphenyl-2-methyl-1-silaindene
_space_group_crystal_system monoclinic
_space_group_IT_number 14
_space_group_name_Hall '-P 2ybc'
_space_group_name_H-M_alt 'P 1 21/c 1'
_symmetry_Int_Tables_number 14
_symmetry_space_group_name_Hall '-P 2ybc'
_symmetry_space_group_name_H-M 'P 1 21/c 1'
_atom_sites_solution_primary iterative
_audit_creation_date 2014-09-18
_audit_creation_method
;
Olex2 1.2
(compiled 2014.08.28 svn.r2986 for OlexSys, GUI svn.r4874)
;
_cell_angle_alpha 90
_cell_angle_beta 108.925(6)
_cell_angle_gamma 90
_cell_formula_units_Z 8
_cell_length_a 18.6476(10)
_cell_length_b 9.6898(4)
_cell_length_c 19.1479(11)
_cell_measurement_reflns_used 5584
_cell_measurement_temperature 150.02(10)
_cell_measurement_theta_max 28.4050
_cell_measurement_theta_min 3.5340
_cell_volume 3272.8(3)
_computing_cell_refinement
;
CrysAlisPro, Agilent Technologies,
Version 1.171.36.24 (release 03-12-2012 CrysAlis171 .NET)
(compiled Dec  3 2012,18:21:49)
;
_computing_data_collection
;
CrysAlisPro, Agilent Technologies,
Version 1.171.36.24 (release 03-12-2012 CrysAlis171 .NET)
(compiled Dec  3 2012,18:21:49)
;
_computing_data_reduction
;
CrysAlisPro, Agilent Technologies,
Version 1.171.36.24 (release 03-12-2012 CrysAlis171 .NET)
(compiled Dec  3 2012,18:21:49)
;
_computing_molecular_graphics 'Olex2 (Dolomanov et al., 2009)'
_computing_publication_material 'Olex2 (Dolomanov et al., 2009)'
_computing_structure_refinement 'olex2.refine (Bourhis et al., 2013)'
_computing_structure_solution
;
Superflip (Palatinus & Chapuis, 2007;Palatinus & van der Lee, 2008;
Palatinus et al., 2012)
;
_diffrn_ambient_temperature 150.02(10)
_diffrn_detector_area_resol_mean 8.0714
_diffrn_measured_fraction_theta_full 0.9959
_diffrn_measured_fraction_theta_max 0.9959
_diffrn_measurement_details
;
  1 omega -103.00  -39.00   1.0000   30.0000
omega____ theta____ kappa____ phi______ frames
    -      -20.8673  178.0000    0.0000 64

  2 omega  -88.00    8.00   1.0000   30.0000
omega____ theta____ kappa____ phi______ frames
    -      -20.8673  -77.0000 -180.0000 96

  3 omega   -2.00   90.00   1.0000   30.0000
omega____ theta____ kappa____ phi______ frames
    -       21.3360   57.0000   60.0000 92

  4 omega  -49.00   45.00   1.0000   30.0000
omega____ theta____ kappa____ phi______ frames
    -       21.3360  -57.0000  -90.0000 94
;
_diffrn_measurement_device_type 'SuperNova, Single source at offset), Eos'
_diffrn_measurement_method '\w scans'
_diffrn_orient_matrix_UB_11 -0.0249808000
_diffrn_orient_matrix_UB_12 -0.0077582000
_diffrn_orient_matrix_UB_13 -0.0366220000
_diffrn_orient_matrix_UB_21 -0.0309827000
_diffrn_orient_matrix_UB_22 -0.0073952000
_diffrn_orient_matrix_UB_23 0.0135529000
_diffrn_orient_matrix_UB_31 -0.0058353000
_diffrn_orient_matrix_UB_32 0.0724277000
_diffrn_orient_matrix_UB_33 -0.0025181000
_diffrn_radiation_monochromator mirror
_diffrn_radiation_type 'Mo K\a'
_diffrn_radiation_wavelength 0.71073
_diffrn_reflns_av_R_equivalents 0.0432
_diffrn_reflns_av_unetI/netI 0.0544
_diffrn_reflns_limit_h_max 23
_diffrn_reflns_limit_h_min -24
_diffrn_reflns_limit_k_max 12
_diffrn_reflns_limit_k_min -12
_diffrn_reflns_limit_l_max 24
_diffrn_reflns_limit_l_min -25
_diffrn_reflns_number 20525
_diffrn_reflns_theta_full 25.9994
_diffrn_reflns_theta_max 26.00
_diffrn_reflns_theta_min 3.02
_diffrn_source 'SuperNova (Mo) X-ray Source'
_exptl_absorpt_coefficient_mu 0.138
_exptl_absorpt_correction_T_max 1.00000
_exptl_absorpt_correction_T_min 0.66617
_exptl_absorpt_correction_type multi-scan
_exptl_absorpt_process_details
;
CrysAlisPro, Agilent Technologies,
Version 1.171.36.24 (release 03-12-2012 CrysAlis171 .NET)
(compiled Dec  3 2012,18:21:49)
Empirical absorption correction using spherical harmonics,
 implemented in SCALE3 ABSPACK scaling algorithm.
;
_exptl_crystal_colour 'clear colourless'
_exptl_crystal_colour_lustre clear
_exptl_crystal_colour_primary colourless
_exptl_crystal_density_diffrn 1.2114
_exptl_crystal_description block
_exptl_crystal_F_000 1265.0777
_exptl_crystal_size_max 0.15
_exptl_crystal_size_mid 0.13
_exptl_crystal_size_min 0.1
_refine_diff_density_max 2.0619
_refine_diff_density_min -0.3906
_refine_diff_density_rms 0.1271
_refine_ls_d_res_high 0.8107
_refine_ls_d_res_low 6.7426
_refine_ls_goodness_of_fit_ref 1.0689
_refine_ls_hydrogen_treatment mixed
_refine_ls_matrix_type full
_refine_ls_number_constraints 68
_refine_ls_number_parameters 398
_refine_ls_number_reflns 6389
_refine_ls_number_restraints 0
_refine_ls_restrained_S_all 1.0689
_refine_ls_R_factor_all 0.1030
_refine_ls_R_factor_gt 0.0832
_refine_ls_shift/su_max 0.0000
_refine_ls_shift/su_mean 0.0000
_refine_ls_structure_factor_coef Fsqd
_refine_ls_weighting_details 'w=1/[\s^2^(Fo^2^)+(0.1280P)^2^+2.6650P] where P=(Fo^2^+2Fc^2^)/3'
_refine_ls_weighting_scheme calc
_refine_ls_wR_factor_gt 0.2103
_refine_ls_wR_factor_ref 0.2280
_reflns_Friedel_coverage 0.0
_reflns_limit_h_max 21
_reflns_limit_h_min -23
_reflns_limit_k_max 11
_reflns_limit_k_min 0
_reflns_limit_l_max 23
_reflns_limit_l_min 0
_reflns_number_gt 4787
_reflns_number_total 6389
_reflns_threshold_expression I>=2u(I)
_cod_data_source_file om501033p_si_003.cif
_cod_data_source_block amji186abs
_cod_depositor_comments 'Adding full bibliography for 4084960--4084961.cif.'
_cod_database_code 4084961
_chemical_oxdiff_formula C21H18Si
_reflns_odcompleteness_completeness 99.30
_reflns_odcompleteness_iscentric 1
_reflns_odcompleteness_theta 26.32
_olex2_refinement_description
;
1. Fixed Uiso
 At 1.2 times of:
  All C(H) groups
 At 1.5 times of:
  All C(H,H,H) groups
2.a Aromatic/amide H refined with riding coordinates:
 C12(H12), C14(H14), C16(H16), C17(H17), C26(H26), C28(H28), C30(H30),
 C34(H34), C43(H43), C46(H46), C58(H58), C59(H59), C62(H62), C63(H63), C70(H70),
  C71(H71), C85(H85), C90(H90), C96(H96), C98(H98), C104(H104), C105(H105),
 C108(H108), C117(H117), C123(H123), C133(H133), C148(H148), C161(H161),
 C164(H164), C165(H165)
2.b Idealised Me refined as rotating group:
 C3(H3a,H3b,H3c), C6(H6a,H6b,H6c)
;
_olex2_submission_special_instructions 'No special instructions were received'

loop_
_space_group_symop_id
_space_group_symop_operation_xyz
1 x,y,z
2 -x,y+1/2,-z+1/2
3 -x,-y,-z
4 x,-y-1/2,z-1/2

loop_
_atom_site_label
_atom_site_type_symbol
_atom_site_fract_x
_atom_site_fract_y
_atom_site_fract_z
_atom_site_U_iso_or_equiv
_atom_site_adp_type
_atom_site_occupancy
_atom_site_refinement_flags_posn
Si4 Si 0.44992(4) 0.19768(8) 0.30625(4) 0.0174(2) Uani 1.000000 .
Si8 Si 0.04649(4) 0.55420(8) 0.18635(4) 0.0173(2) Uani 1.000000 .
C3 C 0.4036(2) -0.0290(4) 0.3921(2) 0.0415(9) Uani 1.000000 .
H3a H 0.4541(4) -0.062(3) 0.4167(7) 0.0622(14) Uiso 1.000000 GR
H3b H 0.3899(15) 0.0374(9) 0.4227(6) 0.0622(14) Uiso 1.000000 GR
H3c H 0.3689(11) -0.1053(18) 0.3826(2) 0.0622(14) Uiso 1.000000 GR
C6 C 0.0933(2) 0.7736(4) 0.09764(19) 0.0357(8) Uani 1.000000 .
H6a H 0.1045(14) 0.7031(7) 0.0676(6) 0.0535(12) Uiso 1.000000 GR
H6b H 0.0434(5) 0.810(2) 0.0733(6) 0.0535(12) Uiso 1.000000 GR
H6c H 0.1298(10) 0.8467(18) 0.1052(2) 0.0535(12) Uiso 1.000000 GR
C12 C 0.16695(18) 0.6473(4) 0.43386(18) 0.0336(8) Uani 1.000000 .
H12 H 0.19291(18) 0.6725(4) 0.48236(18) 0.0403(10) Uiso 1.000000 R
C14 C 0.3328(2) 0.1085(4) 0.05793(19) 0.0416(10) Uani 1.000000 .
H14 H 0.3074(2) 0.0837(4) 0.00923(19) 0.0499(12) Uiso 1.000000 R
C16 C 0.59182(17) 0.1617(3) 0.41933(17) 0.0258(7) Uani 1.000000 .
H16 H 0.56459(17) 0.1744(3) 0.45182(17) 0.0310(8) Uiso 1.000000 R
C17 C 0.66838(17) 0.1304(3) 0.44695(17) 0.0285(7) Uani 1.000000 .
H17 H 0.69190(17) 0.1210(3) 0.49758(17) 0.0342(9) Uiso 1.000000 R
C26 C 0.12543(19) 0.5281(4) 0.41976(18) 0.0340(8) Uani 1.000000 .
H26 H 0.12376(19) 0.4726(4) 0.45884(18) 0.0408(10) Uiso 1.000000 R
C28 C 0.17057(18) 0.7311(4) 0.37606(18) 0.0300(8) Uani 1.000000 .
H28 H 0.19801(18) 0.8130(4) 0.38587(18) 0.0361(9) Uiso 1.000000 R
C30 C -0.17464(18) 0.6241(3) 0.05147(17) 0.0277(7) Uani 1.000000 .
H30 H -0.20017(18) 0.6343(3) 0.00122(17) 0.0333(9) Uiso 1.000000 R
C34 C 0.06583(19) 0.1722(3) 0.09269(17) 0.0275(7) Uani 1.000000 .
H34 H 0.03466(19) 0.0995(3) 0.06930(17) 0.0330(9) Uiso 1.000000 R
C43 C 0.32750(19) 0.0253(4) 0.1150(2) 0.0387(9) Uani 1.000000 .
H43 H 0.29922(19) -0.0556(4) 0.1046(2) 0.0464(11) Uiso 1.000000 R
C46 C 0.14310(18) 0.1642(3) 0.10576(17) 0.0266(7) Uani 1.000000 .
H46 H 0.16368(18) 0.0862(3) 0.09124(17) 0.0320(8) Uiso 1.000000 R
C50 C 0.08055(15) 0.3979(3) 0.14969(15) 0.0178(6) Uani 1.000000 .
C58 C 0.67491(18) 0.1270(3) 0.32424(18) 0.0288(7) Uani 1.000000 .
H58 H 0.70294(18) 0.1172(3) 0.29226(18) 0.0345(9) Uiso 1.000000 R
C59 C -0.17592(18) 0.6226(3) 0.17597(18) 0.0290(7) Uani 1.000000 .
H59 H -0.20204(18) 0.6317(3) 0.20965(18) 0.0348(9) Uiso 1.000000 R
C62 C -0.21338(17) 0.6401(3) 0.10155(18) 0.0302(7) Uani 1.000000 .
H62 H -0.26463(17) 0.6627(3) 0.08504(18) 0.0363(9) Uiso 1.000000 R
C63 C 0.03446(17) 0.2878(3) 0.11425(16) 0.0230(7) Uani 1.000000 .
H63 H -0.01762(17) 0.2923(3) 0.10508(16) 0.0276(8) Uiso 1.000000 R
C70 C 0.15877(16) 0.3874(3) 0.16195(16) 0.0231(7) Uani 1.000000 .
H70 H 0.19041(16) 0.4597(3) 0.18508(16) 0.0278(8) Uiso 1.000000 R
C71 C 0.43606(19) 0.5682(3) 0.41292(18) 0.0287(7) Uani 1.000000 .
H71 H 0.46866(19) 0.6362(3) 0.43975(18) 0.0344(9) Uiso 1.000000 R
C82 C 0.40934(15) 0.1837(3) 0.20343(16) 0.0201(6) Uani 1.000000 .
C85 C 0.71003(17) 0.1130(3) 0.39934(18) 0.0294(7) Uani 1.000000 .
H85 H 0.76142(17) 0.0921(3) 0.41794(18) 0.0352(9) Uiso 1.000000 R
C90 C -0.09814(18) 0.5931(3) 0.07585(17) 0.0269(7) Uani 1.000000 .
H90 H -0.07263(18) 0.5825(3) 0.04174(17) 0.0323(8) Uiso 1.000000 R
C92 C 0.08874(15) 0.5703(3) 0.28883(15) 0.0183(6) Uani 1.000000 .
C96 C 0.46495(17) 0.4550(3) 0.38624(16) 0.0230(7) Uani 1.000000 .
H96 H 0.51697(17) 0.4479(3) 0.39559(16) 0.0276(8) Uiso 1.000000 R
C98 C -0.09900(17) 0.5913(3) 0.20055(16) 0.0221(7) Uani 1.000000 .
H98 H -0.07419(17) 0.5794(3) 0.25082(16) 0.0265(8) Uiso 1.000000 R
C104 C 0.35893(18) 0.5797(3) 0.39959(17) 0.0276(7) Uani 1.000000 .
H104 H 0.33983(18) 0.6553(3) 0.41776(17) 0.0331(9) Uiso 1.000000 R
C105 C 0.33915(16) 0.3674(3) 0.33271(16) 0.0226(7) Uani 1.000000 .
H105 H 0.30611(16) 0.3005(3) 0.30542(16) 0.0271(8) Uiso 1.000000 R
C108 C 0.59782(16) 0.1555(3) 0.29620(16) 0.0212(6) Uani 1.000000 .
H108 H 0.57447(16) 0.1622(3) 0.24541(16) 0.0255(8) Uiso 1.000000 R
C109 C -0.05842(16) 0.5773(3) 0.15155(15) 0.0193(6) Uani 1.000000 .
C111 C 0.40032(18) 0.0375(3) 0.32017(18) 0.0257(7) Uani 1.000000 .
C117 C 0.30978(18) 0.4793(3) 0.35929(18) 0.0279(7) Uani 1.000000 .
H117 H 0.25784(18) 0.4871(3) 0.35026(18) 0.0335(9) Uiso 1.000000 R
C123 C 0.3754(2) 0.2281(4) 0.07293(19) 0.0405(9) Uani 1.000000 .
H123 H 0.3783(2) 0.2834(4) 0.03423(19) 0.0486(11) Uiso 1.000000 R
C126 C 0.13283(16) 0.6915(3) 0.30342(17) 0.0232(7) Uani 1.000000 .
C127 C 0.55484(16) 0.1744(3) 0.34329(15) 0.0184(6) Uani 1.000000 .
C131 C 0.36465(17) 0.0635(3) 0.18749(18) 0.0283(7) Uani 1.000000 .
C133 C 0.13575(17) 0.7656(3) 0.23666(18) 0.0260(7) Uani 1.000000 .
H133 H 0.16411(17) 0.8459(3) 0.24065(18) 0.0312(8) Uiso 1.000000 R
C139 C 0.41715(15) 0.3518(3) 0.34563(15) 0.0177(6) Uani 1.000000 .
C148 C 0.18984(17) 0.2716(3) 0.14030(17) 0.0262(7) Uani 1.000000 .
H148 H 0.24181(17) 0.2663(3) 0.14899(17) 0.0314(8) Uiso 1.000000 R
C150 C 0.09655(17) 0.7139(3) 0.17054(17) 0.0232(7) Uani 1.000000 .
C161 C 0.08559(17) 0.4887(3) 0.34755(16) 0.0260(7) Uani 1.000000 .
H161 H 0.05699(17) 0.4080(3) 0.33864(16) 0.0312(8) Uiso 1.000000 R
C164 C 0.41436(18) 0.2670(4) 0.14605(17) 0.0295(7) Uani 1.000000 .
H164 H 0.44315(18) 0.3474(4) 0.15600(17) 0.0354(9) Uiso 1.000000 R
C165 C 0.36107(18) -0.0132(3) 0.2533(2) 0.0309(8) Uani 1.000000 .
H165 H 0.33265(18) -0.0936(3) 0.2485(2) 0.0371(9) Uiso 1.000000 R

loop_
_atom_site_aniso_label
_atom_site_aniso_U_11
_atom_site_aniso_U_22
_atom_site_aniso_U_33
_atom_site_aniso_U_12
_atom_site_aniso_U_13
_atom_site_aniso_U_23
Si4 0.0152(4) 0.0180(4) 0.0184(4) 0.0011(3) 0.0048(3) -0.0001(3)
Si8 0.0154(4) 0.0181(4) 0.0181(4) -0.0004(3) 0.0048(3) -0.0006(3)
C3 0.053(2) 0.0279(19) 0.054(2) 0.0025(16) 0.0311(19) 0.0082(17)
C6 0.043(2) 0.0290(19) 0.039(2) -0.0032(15) 0.0185(16) 0.0076(15)
C12 0.0232(17) 0.051(2) 0.0211(16) 0.0112(15) -0.0009(13) -0.0132(15)
C14 0.0296(19) 0.062(3) 0.0229(17) 0.0216(18) -0.0062(14) -0.0174(17)
C16 0.0224(16) 0.0324(18) 0.0231(16) 0.0043(13) 0.0080(12) 0.0001(13)
C17 0.0217(16) 0.0372(19) 0.0209(16) 0.0048(14) -0.0009(12) 0.0031(13)
C26 0.0322(18) 0.048(2) 0.0219(16) 0.0124(16) 0.0083(14) 0.0035(15)
C28 0.0194(16) 0.0307(18) 0.0338(18) 0.0064(13) 0.0001(13) -0.0128(14)
C30 0.0237(16) 0.0351(19) 0.0176(15) 0.0014(13) -0.0028(12) 0.0035(13)
C34 0.0318(17) 0.0217(16) 0.0294(17) -0.0045(13) 0.0104(14) -0.0081(13)
C43 0.0212(17) 0.043(2) 0.044(2) 0.0085(15) -0.0008(15) -0.0231(17)
C46 0.0332(18) 0.0241(16) 0.0253(16) 0.0053(13) 0.0132(14) -0.0043(13)
C50 0.0167(14) 0.0180(14) 0.0182(14) 0.0014(11) 0.0047(11) 0.0004(11)
C58 0.0238(16) 0.0301(18) 0.0358(18) 0.0060(13) 0.0143(14) -0.0017(14)
C59 0.0249(17) 0.0348(19) 0.0296(17) 0.0057(14) 0.0121(14) -0.0006(14)
C62 0.0174(15) 0.0331(19) 0.0349(18) 0.0050(13) 0.0013(13) 0.0010(14)
C63 0.0171(15) 0.0262(16) 0.0247(15) -0.0042(12) 0.0055(12) -0.0056(12)
C70 0.0178(15) 0.0229(16) 0.0278(16) -0.0047(12) 0.0063(12) -0.0038(12)
C71 0.0320(18) 0.0218(16) 0.0325(17) -0.0073(13) 0.0109(14) -0.0080(13)
C82 0.0133(14) 0.0244(16) 0.0216(15) 0.0062(11) 0.0043(11) -0.0032(12)
C85 0.0159(15) 0.0301(18) 0.0365(18) 0.0054(13) 0.0008(13) 0.0022(14)
C90 0.0245(16) 0.0341(18) 0.0220(16) -0.0013(13) 0.0075(13) -0.0013(13)
C92 0.0142(14) 0.0209(15) 0.0200(14) 0.0031(11) 0.0057(11) -0.0020(11)
C96 0.0174(15) 0.0241(16) 0.0265(16) -0.0018(12) 0.0058(12) -0.0032(12)
C98 0.0222(15) 0.0283(17) 0.0162(14) 0.0034(12) 0.0068(12) 0.0018(12)
C104 0.0337(18) 0.0203(16) 0.0337(18) 0.0018(13) 0.0180(14) -0.0027(13)
C105 0.0172(15) 0.0240(16) 0.0260(16) -0.0017(12) 0.0061(12) -0.0021(12)
C108 0.0209(15) 0.0230(16) 0.0194(14) 0.0023(12) 0.0059(12) -0.0000(12)
C109 0.0194(14) 0.0156(14) 0.0214(14) -0.0010(11) 0.0045(11) -0.0005(11)
C111 0.0242(16) 0.0190(15) 0.0373(18) 0.0014(12) 0.0149(14) 0.0012(13)
C117 0.0225(16) 0.0297(18) 0.0344(18) 0.0026(13) 0.0132(14) 0.0016(14)
C123 0.036(2) 0.059(3) 0.0231(17) 0.0213(18) 0.0042(15) 0.0061(17)
C126 0.0163(14) 0.0242(16) 0.0274(16) 0.0043(12) 0.0048(12) -0.0053(12)
C127 0.0169(14) 0.0178(14) 0.0197(14) 0.0017(11) 0.0050(11) -0.0021(11)
C131 0.0178(15) 0.0287(18) 0.0345(18) 0.0060(13) 0.0030(13) -0.0144(14)
C133 0.0209(16) 0.0192(16) 0.0385(18) -0.0030(12) 0.0105(13) -0.0043(13)
C139 0.0175(14) 0.0192(14) 0.0163(14) 0.0004(11) 0.0053(11) 0.0009(11)
C148 0.0192(15) 0.0293(17) 0.0314(17) 0.0029(12) 0.0102(13) -0.0020(13)
C150 0.0223(15) 0.0167(15) 0.0323(17) 0.0026(12) 0.0114(13) 0.0023(12)
C161 0.0240(16) 0.0301(18) 0.0236(16) 0.0052(13) 0.0072(13) 0.0026(13)
C164 0.0260(17) 0.0350(19) 0.0262(16) 0.0096(14) 0.0066(13) -0.0011(14)
C165 0.0239(16) 0.0195(16) 0.052(2) -0.0031(13) 0.0161(15) -0.0089(15)

loop_
_atom_type_symbol
_atom_type_scat_dispersion_real
_atom_type_scat_dispersion_imag
_atom_type_scat_Cromer_Mann_a1
_atom_type_scat_Cromer_Mann_a2
_atom_type_scat_Cromer_Mann_a3
_atom_type_scat_Cromer_Mann_a4
_atom_type_scat_Cromer_Mann_b1
_atom_type_scat_Cromer_Mann_b2
_atom_type_scat_Cromer_Mann_b3
_atom_type_scat_Cromer_Mann_b4
_atom_type_scat_Cromer_Mann_c
_atom_type_scat_source
_atom_type_scat_dispersion_source
H 0.00000 0.00000 0.49300 0.32291 0.14019 0.04081 10.51090 26.12570 3.14236 57.79970 0.0030380000826 'International Tables Volume C Table 6.1.1.4 (pp. 500-502)' 'Henke, Gullikson and Davis, At. Data and Nucl. Data Tables, 1993, 54, 2'
C 0.00347 0.00161 2.31000 1.02000 1.58860 0.86500 20.84390 10.20750 0.56870 51.65120 0.215599998832 'International Tables Volume C Table 6.1.1.4 (pp. 500-502)' 'Henke, Gullikson and Davis, At. Data and Nucl. Data Tables, 1993, 54, 2'
Si 0.08192 0.07060 6.29150 3.03530 1.98910 1.54100 2.43860 32.33370 0.67850 81.69370 1.14069998264 'International Tables Volume C Table 6.1.1.4 (pp. 500-502)' 'Henke, Gullikson and Davis, At. Data and Nucl. Data Tables, 1993, 54, 2'

loop_
_geom_angle_atom_site_label_1
_geom_angle_atom_site_label_2
_geom_angle_atom_site_label_3
_geom_angle
C111 Si4 C82 92.28(14)
C127 Si4 C82 114.06(12)
C127 Si4 C111 110.60(13)
C139 Si4 C82 114.21(12)
C139 Si4 C111 111.44(13)
C139 Si4 C127 112.59(12)
C92 Si8 C50 112.58(12)
C109 Si8 C50 114.14(12)
C109 Si8 C92 113.67(13)
C150 Si8 C50 111.08(13)
C150 Si8 C92 92.19(13)
C150 Si8 C109 111.19(13)
C28 C12 C26 120.4(3)
C123 C14 C43 120.5(3)
C127 C16 C17 121.0(3)
C85 C17 C16 120.2(3)
C161 C26 C12 120.8(3)
C126 C28 C12 119.6(3)
C90 C30 C62 120.2(3)
C63 C34 C46 120.4(3)
C131 C43 C14 119.6(4)
C148 C46 C34 120.2(3)
C63 C50 Si8 124.8(2)
C70 C50 Si8 117.3(2)
C70 C50 C63 117.9(3)
C108 C58 C85 120.3(3)
C98 C59 C62 119.9(3)
C59 C62 C30 119.9(3)
C50 C63 C34 120.5(3)
C148 C70 C50 121.4(3)
C104 C71 C96 120.0(3)
C131 C82 Si4 107.3(2)
C164 C82 Si4 132.9(2)
C164 C82 C131 119.7(3)
C58 C85 C17 119.7(3)
C109 C90 C30 120.8(3)
C126 C92 Si8 107.3(2)
C161 C92 Si8 133.4(2)
C161 C92 C126 119.3(3)
C139 C96 C71 121.1(3)
C109 C98 C59 121.4(3)
C117 C104 C71 120.5(3)
C139 C105 C117 122.1(3)
C127 C108 C58 120.9(3)
C90 C109 Si8 121.5(2)
C98 C109 Si8 120.6(2)
C98 C109 C90 117.7(3)
C3 C111 Si4 127.7(3)
C165 C111 Si4 108.0(2)
C165 C111 C3 124.3(3)
C105 C117 C104 119.0(3)
C164 C123 C14 120.6(3)
C92 C126 C28 120.0(3)
C133 C126 C28 125.4(3)
C133 C126 C92 114.5(3)
C16 C127 Si4 120.5(2)
C108 C127 Si4 121.3(2)
C108 C127 C16 117.8(3)
C82 C131 C43 120.4(3)
C165 C131 C43 124.9(3)
C165 C131 C82 114.7(3)
C150 C133 C126 118.3(3)
C96 C139 Si4 124.4(2)
C105 C139 Si4 118.2(2)
C105 C139 C96 117.4(3)
C70 C148 C46 119.5(3)
C6 C150 Si8 126.7(2)
C133 C150 Si8 107.6(2)
C133 C150 C6 125.7(3)
C92 C161 C26 119.8(3)
C123 C164 C82 119.1(3)
C131 C165 C111 117.8(3)

loop_
_geom_bond_atom_site_label_1
_geom_bond_atom_site_label_2
_geom_bond_distance
Si4 C82 1.871(3)
Si4 C111 1.869(3)
Si4 C127 1.866(3)
Si4 C139 1.863(3)
Si8 C50 1.865(3)
Si8 C92 1.869(3)
Si8 C109 1.864(3)
Si8 C150 1.881(3)
C3 C111 1.503(5)
C6 C150 1.494(4)
C12 C26 1.368(5)
C12 C28 1.392(5)
C14 C43 1.387(6)
C14 C123 1.382(6)
C16 C17 1.386(4)
C16 C127 1.400(4)
C17 C85 1.386(5)
C26 C161 1.394(4)
C28 C126 1.394(4)
C30 C62 1.384(5)
C30 C90 1.383(4)
C34 C46 1.383(5)
C34 C63 1.388(4)
C43 C131 1.386(4)
C46 C148 1.381(4)
C50 C63 1.400(4)
C50 C70 1.404(4)
C58 C85 1.380(4)
C58 C108 1.389(4)
C59 C62 1.379(4)
C59 C98 1.390(4)
C70 C148 1.387(4)
C71 C96 1.391(4)
C71 C104 1.381(5)
C82 C131 1.407(4)
C82 C164 1.391(4)
C90 C109 1.406(4)
C92 C126 1.409(4)
C92 C161 1.391(4)
C96 C139 1.396(4)
C98 C109 1.390(4)
C104 C117 1.387(4)
C105 C117 1.384(4)
C105 C139 1.402(4)
C108 C127 1.399(4)
C111 C165 1.345(5)
C123 C164 1.404(5)
C126 C133 1.482(4)
C131 C165 1.482(5)
C133 C150 1.337(4)
